data_4516696
loop_
_publ_author_name
'Ibrahim, Abdulrahman D.'
'Entsminger, Steven W.'
'Zhu, Lingyang'
'Fout, Alison R.'

_publ_section_title
;
 A Highly Chemoselective Cobalt Catalyst for the Hydrosilylation of
 Alkenes using Tertiary Silanes and Hydrosiloxanes
;
_journal_issue 6
_journal_name_full 'ACS Catalysis'
_journal_page_first 3589
_journal_paper_doi 10.1021/acscatal.6b01091
_journal_volume 6
_journal_year 2016
_chemical_absolute_configuration ad
_chemical_formula_moiety 'C68 H67 Co N6 Si2, 2(C4 H10 O)'
_chemical_formula_sum 'C76 H87 Co N6 O2 Si2'
_chemical_formula_weight 1231.62
_space_group_crystal_system monoclinic
_space_group_IT_number 4
_space_group_name_Hall 'P 2yb'
_space_group_name_H-M_alt 'P 1 21 1'
_atom_sites_solution_hydrogens mixed
_audit_creation_date 2016-01-11
_audit_creation_method
; 
Olex2 1.2 
(compiled 2015.09.30 svn.r3233 for OlexSys, GUI svn.r5103) 
;
_cell_angle_alpha 90
_cell_angle_beta 100.7617(11)
_cell_angle_gamma 90
_cell_formula_units_Z 2
_cell_length_a 12.1686(4)
_cell_length_b 15.7163(5)
_cell_length_c 17.6104(6)
_cell_measurement_reflns_used 9507
_cell_measurement_temperature 100.15
_cell_measurement_theta_max 27.21
_cell_measurement_theta_min 2.24
_cell_volume 3308.67(19)
_computing_cell_refinement 'SAINT V8.34A (Bruker, 2005)'
_computing_data_collection 'APEX2 V2013.10-0 (Bruker, 2013)'
_computing_data_reduction
; 
SAINT V8.34A, XPREP v2013/3, SADABS V2012/1, TWINABS V2012/1 
(Bruker, 2012 & 2013) 
;
_computing_molecular_graphics 'Olex2 (Dolomanov et al., 2009)'
_computing_publication_material 'Olex2 (Dolomanov et al., 2009)'
_computing_structure_refinement 'SHELX-2014-6 (Sheldrick, 2014)'
_computing_structure_solution 'SHELX-2014-6 (Sheldrick, 2014)'
_diffrn_ambient_temperature 100.15
_diffrn_detector 'Bruker APEXII CCD area detector'
_diffrn_detector_type 'CCD area detector'
_diffrn_measured_fraction_theta_full 1.000
_diffrn_measured_fraction_theta_max 0.997
_diffrn_measurement_device 'kappa diffractometer'
_diffrn_measurement_device_type 'Bruker APEX-II CCD'
_diffrn_measurement_method 'profile data from \f and \w scans'
_diffrn_radiation_monochromator graphite
_diffrn_radiation_probe x-ray
_diffrn_radiation_type MoK\a
_diffrn_radiation_wavelength 0.71073
_diffrn_radiation_wavelength_id cm89w
_diffrn_reflns_av_R_equivalents 0.0346
_diffrn_reflns_av_unetI/netI 0.0337
_diffrn_reflns_Laue_measured_fraction_full 1.000
_diffrn_reflns_Laue_measured_fraction_max 0.997
_diffrn_reflns_limit_h_max 15
_diffrn_reflns_limit_h_min -15
_diffrn_reflns_limit_k_max 20
_diffrn_reflns_limit_k_min -20
_diffrn_reflns_limit_l_max 19
_diffrn_reflns_limit_l_min -22
_diffrn_reflns_number 73761
_diffrn_reflns_point_group_measured_fraction_full 1.000
_diffrn_reflns_point_group_measured_fraction_max 0.996
_diffrn_reflns_theta_full 25.242
_diffrn_reflns_theta_max 27.230
_diffrn_reflns_theta_min 1.177
_diffrn_source 'fine-focus sealed X-ray tube'
_diffrn_source_target Mo
_diffrn_source_type 'Siemens fine-focus sealed tube'
_diffrn_standards_number 0
_exptl_absorpt_coefficient_mu 0.347
_exptl_absorpt_correction_T_max 0.9455
_exptl_absorpt_correction_T_min 0.8841
_exptl_absorpt_correction_type integration
_exptl_absorpt_process_details
; 
SADABS-2014/4 (Bruker,2014) was used for absorption correction. 
wR2(int) was 0.0670 before and 0.0594 after correction. 
The Ratio of minimum to maximum transmission is 0.9351. 
The \l/2 correction factor is 0.00150. 
;
_exptl_crystal_colour yellow
_exptl_crystal_colour_primary yellow
_exptl_crystal_density_diffrn 1.236
_exptl_crystal_description prism
_exptl_crystal_F_000 1312
_exptl_crystal_id cm89w
_exptl_crystal_preparation
; 
The data crystal was mounted using oil (Parantone-N, Exxon) to a 
0.3 mm cryo-loop (Hampton Research) with the (0, 1, -2) scattering 
planes roughly normal to the spindle axis. 
;
_exptl_crystal_size_max 0.656
_exptl_crystal_size_mid 0.273
_exptl_crystal_size_min 0.229
_refine_diff_density_max 0.340
_refine_diff_density_min -0.233
_refine_diff_density_rms 0.054
_refine_ls_abs_structure_details
; 
 Flack x determined using 6447 quotients [(I+)-(I-)]/[(I+)+(I-)] 
 (Parsons, Flack and Wagner, Acta Cryst. B69 (2013) 249-259). 
;
_refine_ls_abs_structure_Flack 0.008(3)
_refine_ls_extinction_method none
_refine_ls_goodness_of_fit_ref 1.041
_refine_ls_hydrogen_treatment mixed
_refine_ls_matrix_type full
_refine_ls_number_parameters 850
_refine_ls_number_reflns 14756
_refine_ls_number_restraints 194
_refine_ls_restrained_S_all 1.041
_refine_ls_R_factor_all 0.0295
_refine_ls_R_factor_gt 0.0276
_refine_ls_shift/su_max 0.001
_refine_ls_shift/su_mean 0.000
_refine_ls_structure_factor_coef Fsqd
_refine_ls_weighting_details 'w=1/[\s^2^(Fo^2^)+(0.0433P)^2^+0.3754P] where P=(Fo^2^+2Fc^2^)/3'
_refine_ls_weighting_scheme calc
_refine_ls_wR_factor_gt 0.0708
_refine_ls_wR_factor_ref 0.0737
_reflns_Friedel_coverage 0.927
_reflns_Friedel_fraction_full 1.000
_reflns_Friedel_fraction_max 0.995
_reflns_number_gt 14122
_reflns_number_total 14756
_reflns_threshold_expression 'I > 2\s(I)'
_cod_data_source_file cs6b01091_si_002.cif
_cod_data_source_block cm89w_0m
_cod_database_code 4516696
_shelxl_version_number 2014-3
_shelx_space_group_comment
; 
The symmetry employed for this shelxl refinement is uniquely defined 
by the following loop, which should always be used as a source of 
symmetry information in preference to the above space-group names. 
They are only intended as comments. 
;
_shelx_estimated_absorpt_t_max 0.925
_shelx_estimated_absorpt_t_min 0.804
_olex2_refinement_description
; 
1. Fixed Uiso 
 At 1.2 times of: 
  All C(H) groups, All C(H,H) groups 
 At 1.5 times of: 
  All C(H,H,H) groups, All Si(H) groups 
2. Uiso/Uaniso restraints and constraints 
O1A \\sim C1A \\sim C2A \\sim C3A \\sim C4A \\sim O1B \\sim C1B \\sim C2B \\sim 
C3B \\sim C4B: within 2A with sigma of 0.01 and sigma for terminal atoms of 
0.02 Uanis(O1A) \\sim Ueq, Uanis(C1A) \\sim Ueq, Uanis(C2A) \\sim Ueq, 
Uanis(C3A) \\sim Ueq, Uanis(C4A) \\sim Ueq, Uanis(O1B) \\sim Ueq, Uanis(C1B) 
\\sim Ueq, Uanis(C2B) \\sim Ueq, Uanis(C3B) \\sim Ueq, Uanis(C4B) \\sim Ueq: 
with sigma of 0.01 and sigma for terminal atoms of 0.02 
3. Same fragment restrains 
{O1A, C1A, C2A, C3A, C4A} sigma for 1-2: 0.01, 1-3: 0.04 
as 
{O1B, C1B, C2B, C3B, C4B} 
4. Others 
 Sof(O1B)=Sof(C1B)=Sof(H1BA)=Sof(H1BB)=Sof(C2B)=Sof(H2BA)=Sof(H2BB)=Sof(H2BC)= 
 Sof(C3B)=Sof(H3BA)=Sof(H3BB)=Sof(C4B)=Sof(H4BA)=Sof(H4BB)=Sof(H4BC)=1-FVAR(1) 
 Sof(O1A)=Sof(C1A)=Sof(H1AA)=Sof(H1AB)=Sof(C2A)=Sof(H2AA)=Sof(H2AB)=Sof(H2AC)= 
 Sof(C3A)=Sof(H3AA)=Sof(H3AB)=Sof(C4A)=Sof(H4AA)=Sof(H4AB)=Sof(H4AC)=FVAR(1) 
5.a Ternary CH refined with riding coordinates: 
 C27(H27), C30(H30), C39(H39), C42(H42) 
5.b Secondary CH2 refined with riding coordinates: 
 C1A(H1AA,H1AB), C3A(H3AA,H3AB), C1B(H1BA,H1BB), C3B(H3BA,H3BB), C6A(H6AA, 
 H6AB), C7A(H7AA,H7AB) 
5.c Aromatic/amide H refined with riding coordinates: 
 C3(H3), C4(H4), C5(H5), C6(H6), C9(H9), C10(H10), C11(H11), C15(H15), 
 C16(H16), C17(H17), C18(H18), C23(H23), C24(H24), C25(H25), C35(H35), 
C36(H36),   C37(H37), C46(H46), C47(H47), C48(H48), C49(H49), C50(H50), 
C52(H52),  C53(H53), C54(H54), C55(H55), C56(H56), C58(H58), C59(H59), 
C60(H60), C61(H61),   C62(H62), C64(H64), C65(H65), C66(H66), C67(H67), 
C68(H68) 
5.d Idealised Me refined as rotating group: 
 C28(H28A,H28B,H28C), C29(H29A,H29B,H29C), C31(H31A,H31B,H31C), 
C32(H32A,H32B,  H32C), C40(H40A,H40B,H40C), C41(H41A,H41B,H41C), 
C43(H43A,H43B,H43C), C44(H44A,  H44B,H44C), C2A(H2AA,H2AB,H2AC),
 C4A(H4AA,H4AB,H4AC), C2B(H2BA,H2BB,H2BC), 
 C4B(H4BA,H4BB,H4BC), C5A(H5AA,H5AB,H5AC), C8A(H8AA,H8AB,H8AC) 
;
_olex2_submission_special_instructions 'No special instructions were received'

loop_
_space_group_symop_operation_xyz
'x, y, z'
'-x, y+1/2, -z'

loop_
_atom_site_label
_atom_site_type_symbol
_atom_site_fract_x
_atom_site_fract_y
_atom_site_fract_z
_atom_site_U_iso_or_equiv
_atom_site_adp_type
_atom_site_occupancy
_atom_site_site_symmetry_order
_atom_site_calc_flag
_atom_site_refinement_flags_posn
_atom_site_refinement_flags_adp
_atom_site_refinement_flags_occupancy
_atom_site_disorder_assembly
_atom_site_disorder_group
Co1 Co -0.78826(2) -0.15398(2) -0.26092(2) 0.00882(7) Uani 1 1 d . . . . .
Si1 Si -0.86832(5) -0.24237(4) -0.36421(4) 0.01139(12) Uani 1 1 d . . . . .
H1 H -0.855(2) -0.3253(17) -0.3357(15) 0.017 Uiso 1 1 d R . . . .
Si2 Si -0.66861(5) -0.08189(4) -0.16170(3) 0.01141(13) Uani 1 1 d . . . . .
H2 H -0.593(2) -0.0383(17) -0.1923(15) 0.017 Uiso 1 1 d R . . . .
N1 N -0.85748(15) -0.28502(12) -0.14211(11) 0.0121(4) Uani 1 1 d . . . . .
N2 N -0.69968(15) -0.30135(12) -0.18229(11) 0.0122(4) Uani 1 1 d . . . . .
N3 N -0.64468(15) -0.10885(12) -0.36283(11) 0.0118(4) Uani 1 1 d . . . . .
N4 N -0.76985(16) -0.00746(12) -0.37909(11) 0.0121(4) Uani 1 1 d . . . . .
N5 N -0.91728(16) -0.09806(12) -0.25005(11) 0.0127(4) Uani 1 1 d . . . . .
N6 N -0.99424(17) -0.06398(13) -0.24375(12) 0.0183(4) Uani 1 1 d . . . . .
C1 C -0.73848(18) -0.07998(14) -0.33592(12) 0.0109(4) Uani 1 1 d . . . . .
C2 C -0.70299(19) 0.00294(15) -0.43573(13) 0.0137(5) Uani 1 1 d . . . . .
C3 C -0.7108(2) 0.06202(16) -0.49495(14) 0.0189(5) Uani 1 1 d . . . . .
H3 H -0.7664 0.1052 -0.5022 0.023 Uiso 1 1 calc R . . . .
C4 C -0.6331(2) 0.05474(17) -0.54315(15) 0.0249(6) Uani 1 1 d . . . . .
H4 H -0.6358 0.0938 -0.5846 0.030 Uiso 1 1 calc R . . . .
C5 C -0.5515(2) -0.00804(18) -0.53233(15) 0.0253(6) Uani 1 1 d . . . . .
H5 H -0.4993 -0.0107 -0.5662 0.030 Uiso 1 1 calc R . . . .
C6 C -0.5445(2) -0.06737(17) -0.47267(14) 0.0200(5) Uani 1 1 d . . . . .
H6 H -0.4887 -0.1104 -0.4651 0.024 Uiso 1 1 calc R . . . .
C7 C -0.62280(19) -0.06054(15) -0.42484(13) 0.0140(4) Uani 1 1 d . . . . .
C8 C -0.59558(18) -0.18238(14) -0.32615(13) 0.0116(4) Uani 1 1 d . . . . .
C9 C -0.50175(18) -0.22642(15) -0.33932(13) 0.0146(5) Uani 1 1 d . . . . .
H9 H -0.4600 -0.2071 -0.3765 0.017 Uiso 1 1 calc R . . . .
C10 C -0.47097(19) -0.29986(15) -0.29614(14) 0.0163(5) Uani 1 1 d . . . . .
H10 H -0.4070 -0.3306 -0.3044 0.020 Uiso 1 1 calc R . . . .
C11 C -0.53056(19) -0.32978(14) -0.24147(14) 0.0152(5) Uani 1 1 d . . . . .
H11 H -0.5087 -0.3801 -0.2128 0.018 Uiso 1 1 calc R . . . .
C12 C -0.62349(18) -0.28303(14) -0.23045(13) 0.0120(4) Uani 1 1 d . . . . .
C13 C -0.65742(18) -0.21026(14) -0.27255(13) 0.0116(4) Uani 1 1 d . . . . .
C14 C -0.6979(2) -0.36160(15) -0.12381(14) 0.0155(5) Uani 1 1 d . . . . .
C15 C -0.6173(2) -0.41921(16) -0.08916(16) 0.0228(5) Uani 1 1 d . . . . .
H15 H -0.5480 -0.4254 -0.1060 0.027 Uiso 1 1 calc R . . . .
C16 C -0.6431(2) -0.46738(18) -0.02862(18) 0.0301(6) Uani 1 1 d . . . . .
H16 H -0.5905 -0.5078 -0.0036 0.036 Uiso 1 1 calc R . . . .
C17 C -0.7445(2) -0.45758(18) -0.00403(16) 0.0267(6) Uani 1 1 d . . . . .
H17 H -0.7594 -0.4917 0.0374 0.032 Uiso 1 1 calc R . . . .
C18 C -0.8246(2) -0.39948(17) -0.03813(15) 0.0207(5) Uani 1 1 d . . . . .
H18 H -0.8936 -0.3930 -0.0209 0.025 Uiso 1 1 calc R . . . .
C19 C -0.79889(19) -0.35121(15) -0.09874(13) 0.0149(5) Uani 1 1 d . . . . .
C20 C -0.79359(18) -0.25017(14) -0.19197(13) 0.0115(4) Uani 1 1 d . . . . .
C21 C -0.82824(19) 0.06583(14) -0.35567(13) 0.0125(4) Uani 1 1 d . . . . .
C22 C -0.94538(19) 0.07147(14) -0.37720(13) 0.0140(5) Uani 1 1 d . . . . .
C23 C -0.9962(2) 0.14451(15) -0.35515(14) 0.0184(5) Uani 1 1 d . . . . .
H23 H -1.0753 0.1498 -0.3677 0.022 Uiso 1 1 calc R . . . .
C24 C -0.9340(2) 0.20931(15) -0.31556(14) 0.0203(5) Uani 1 1 d . . . . .
H24 H -0.9705 0.2586 -0.3013 0.024 Uiso 1 1 calc R . . . .
C25 C -0.8184(2) 0.20314(15) -0.29636(14) 0.0190(5) Uani 1 1 d . . . . .
H25 H -0.7768 0.2485 -0.2692 0.023 Uiso 1 1 calc R . . . .
C26 C -0.7623(2) 0.13156(14) -0.31628(13) 0.0145(5) Uani 1 1 d . . . . .
C27 C -0.6348(2) 0.12848(16) -0.29576(13) 0.0171(5) Uani 1 1 d . . . . .
H27 H -0.6109 0.0686 -0.3031 0.021 Uiso 1 1 calc R . . . .
C28 C -0.5884(2) 0.15386(16) -0.21152(14) 0.0209(5) Uani 1 1 d . . . . .
H28A H -0.6044 0.2141 -0.2041 0.031 Uiso 1 1 calc GR . . . .
H28B H -0.5074 0.1445 -0.2001 0.031 Uiso 1 1 calc GR . . . .
H28C H -0.6240 0.1191 -0.1767 0.031 Uiso 1 1 calc GR . . . .
C29 C -0.5794(2) 0.18588(18) -0.34812(15) 0.0252(6) Uani 1 1 d . . . . .
H29A H -0.6051 0.1695 -0.4022 0.038 Uiso 1 1 calc GR . . . .
H29B H -0.4980 0.1796 -0.3347 0.038 Uiso 1 1 calc GR . . . .
H29C H -0.5997 0.2453 -0.3410 0.038 Uiso 1 1 calc GR . . . .
C30 C -1.01276(19) 0.00290(14) -0.42571(13) 0.0148(5) Uani 1 1 d . . . . .
H30 H -0.9768 -0.0532 -0.4101 0.018 Uiso 1 1 calc R . . . .
C31 C -1.1343(2) -0.00161(16) -0.41468(15) 0.0215(5) Uani 1 1 d . . . . .
H31A H -1.1363 -0.0059 -0.3594 0.032 Uiso 1 1 calc GR . . . .
H31B H -1.1705 -0.0517 -0.4416 0.032 Uiso 1 1 calc GR . . . .
H31C H -1.1740 0.0499 -0.4359 0.032 Uiso 1 1 calc GR . . . .
C32 C -1.0103(2) 0.01683(16) -0.51171(15) 0.0219(5) Uani 1 1 d . . . . .
H32A H -1.0441 0.0720 -0.5282 0.033 Uiso 1 1 calc GR . . . .
H32B H -1.0526 -0.0285 -0.5423 0.033 Uiso 1 1 calc GR . . . .
H32C H -0.9327 0.0159 -0.5195 0.033 Uiso 1 1 calc GR . . . .
C33 C -0.97804(19) -0.27747(14) -0.14917(13) 0.0128(4) Uani 1 1 d . . . . .
C34 C -1.04606(19) -0.34260(14) -0.18735(13) 0.0138(4) Uani 1 1 d . . . . .
C35 C -1.1614(2) -0.33349(16) -0.19460(14) 0.0175(5) Uani 1 1 d . . . . .
H35 H -1.2093 -0.3771 -0.2191 0.021 Uiso 1 1 calc R . . . .
C36 C -1.2077(2) -0.26228(16) -0.16684(14) 0.0176(5) Uani 1 1 d . . . . .
H36 H -1.2867 -0.2559 -0.1747 0.021 Uiso 1 1 calc R . . . .
C37 C -1.13863(19) -0.20020(15) -0.12749(13) 0.0164(5) Uani 1 1 d . . . . .
H37 H -1.1712 -0.1518 -0.1080 0.020 Uiso 1 1 calc R . . . .
C38 C -1.02265(19) -0.20707(14) -0.11582(12) 0.0132(4) Uani 1 1 d . . . . .
C39 C -0.94790(18) -0.14406(15) -0.06525(12) 0.0145(4) Uani 1 1 d . . . . .
H39 H -0.8811 -0.1327 -0.0892 0.017 Uiso 1 1 calc R . . . .
C40 C -1.0046(2) -0.05918(16) -0.05502(15) 0.0199(5) Uani 1 1 d . . . . .
H40A H -1.0359 -0.0353 -0.1059 0.030 Uiso 1 1 calc GR . . . .
H40B H -0.9495 -0.0196 -0.0268 0.030 Uiso 1 1 calc GR . . . .
H40C H -1.0648 -0.0682 -0.0259 0.030 Uiso 1 1 calc GR . . . .
C41 C -0.9075(2) -0.18302(17) 0.01510(14) 0.0202(5) Uani 1 1 d . . . . .
H41A H -0.9722 -0.1960 0.0389 0.030 Uiso 1 1 calc GR . . . .
H41B H -0.8587 -0.1424 0.0476 0.030 Uiso 1 1 calc GR . . . .
H41C H -0.8660 -0.2355 0.0100 0.030 Uiso 1 1 calc GR . . . .
C42 C -1.0014(2) -0.42273(15) -0.22049(14) 0.0177(5) Uani 1 1 d . . . . .
H42 H -0.9194 -0.4153 -0.2188 0.021 Uiso 1 1 calc R . . . .
C43 C -1.0582(2) -0.43964(16) -0.30453(15) 0.0223(5) Uani 1 1 d . . . . .
H43A H -1.1376 -0.4522 -0.3066 0.034 Uiso 1 1 calc GR . . . .
H43B H -1.0222 -0.4883 -0.3247 0.034 Uiso 1 1 calc GR . . . .
H43C H -1.0510 -0.3892 -0.3360 0.034 Uiso 1 1 calc GR . . . .
C44 C -1.0186(2) -0.50108(17) -0.17174(17) 0.0283(6) Uani 1 1 d . . . . .
H44A H -0.9799 -0.4924 -0.1183 0.042 Uiso 1 1 calc GR . . . .
H44B H -0.9881 -0.5516 -0.1931 0.042 Uiso 1 1 calc GR . . . .
H44C H -1.0987 -0.5092 -0.1727 0.042 Uiso 1 1 calc GR . . . .
C45 C -0.73476(19) 0.00132(14) -0.10461(13) 0.0144(5) Uani 1 1 d . . . . .
C46 C -0.7006(2) 0.01105(16) -0.02423(14) 0.0185(5) Uani 1 1 d . . . . .
H46 H -0.6460 -0.0265 0.0032 0.022 Uiso 1 1 calc R . . . .
C47 C -0.7453(2) 0.07490(17) 0.01601(15) 0.0230(5) Uani 1 1 d . . . . .
H47 H -0.7211 0.0800 0.0703 0.028 Uiso 1 1 calc R . . . .
C48 C -0.8244(2) 0.13072(16) -0.02238(15) 0.0220(5) Uani 1 1 d . . . . .
H48 H -0.8552 0.1737 0.0053 0.026 Uiso 1 1 calc R . . . .
C49 C -0.8582(2) 0.12334(16) -0.10179(15) 0.0207(5) Uani 1 1 d . . . . .
H49 H -0.9113 0.1622 -0.1289 0.025 Uiso 1 1 calc R . . . .
C50 C -0.8146(2) 0.05909(15) -0.14182(14) 0.0169(5) Uani 1 1 d . . . . .
H50 H -0.8399 0.0543 -0.1961 0.020 Uiso 1 1 calc R . . . .
C51 C -0.57727(18) -0.14936(16) -0.08643(12) 0.0139(4) Uani 1 1 d . . . . .
C52 C -0.46416(19) -0.16193(17) -0.08942(13) 0.0192(5) Uani 1 1 d . . . . .
H52 H -0.4341 -0.1364 -0.1300 0.023 Uiso 1 1 calc R . . . .
C53 C -0.3952(2) -0.21059(19) -0.03467(16) 0.0274(6) Uani 1 1 d . . . . .
H53 H -0.3184 -0.2169 -0.0374 0.033 Uiso 1 1 calc R . . . .
C54 C -0.4374(2) -0.25005(19) 0.02401(15) 0.0265(6) Uani 1 1 d . . . . .
H54 H -0.3902 -0.2843 0.0609 0.032 Uiso 1 1 calc R . . . .
C55 C -0.5493(2) -0.23923(17) 0.02850(14) 0.0230(5) Uani 1 1 d . . . . .
H55 H -0.5788 -0.2656 0.0689 0.028 Uiso 1 1 calc R . . . .
C56 C -0.6177(2) -0.18975(16) -0.02616(14) 0.0185(5) Uani 1 1 d . . . . .
H56 H -0.6942 -0.1830 -0.0227 0.022 Uiso 1 1 calc R . . . .
C57 C -1.02475(19) -0.22800(14) -0.40179(13) 0.0131(4) Uani 1 1 d . . . . .
C58 C -1.07139(19) -0.23020(15) -0.48089(14) 0.0159(5) Uani 1 1 d . . . . .
H58 H -1.0233 -0.2358 -0.5173 0.019 Uiso 1 1 calc R . . . .
C59 C -1.1860(2) -0.22442(15) -0.50734(14) 0.0186(5) Uani 1 1 d . . . . .
H59 H -1.2151 -0.2247 -0.5613 0.022 Uiso 1 1 calc R . . . .
C60 C -1.25818(19) -0.21825(15) -0.45521(14) 0.0174(5) Uani 1 1 d . . . . .
H60 H -1.3367 -0.2154 -0.4731 0.021 Uiso 1 1 calc R . . . .
C61 C -1.21462(19) -0.21628(15) -0.37681(14) 0.0174(5) Uani 1 1 d . . . . .
H61 H -1.2634 -0.2121 -0.3407 0.021 Uiso 1 1 calc R . . . .
C62 C -1.09971(19) -0.22038(14) -0.35088(14) 0.0147(4) Uani 1 1 d . . . . .
H62 H -1.0712 -0.2179 -0.2969 0.018 Uiso 1 1 calc R . . . .
C63 C -0.80087(18) -0.24273(15) -0.45280(13) 0.0141(4) Uani 1 1 d . . . . .
C64 C -0.7235(2) -0.30618(17) -0.46203(14) 0.0179(5) Uani 1 1 d . . . . .
H64 H -0.7065 -0.3495 -0.4240 0.022 Uiso 1 1 calc R . . . .
C65 C -0.6709(2) -0.30679(19) -0.52606(15) 0.0248(6) Uani 1 1 d . . . . .
H65 H -0.6186 -0.3503 -0.5313 0.030 Uiso 1 1 calc R . . . .
C66 C -0.6949(2) -0.2443(2) -0.58175(15) 0.0279(6) Uani 1 1 d . . . . .
H66 H -0.6597 -0.2452 -0.6256 0.033 Uiso 1 1 calc R . . . .
C67 C -0.7699(2) -0.18075(17) -0.57381(14) 0.0226(5) Uani 1 1 d . . . . .
H67 H -0.7860 -0.1376 -0.6120 0.027 Uiso 1 1 calc R . . . .
C68 C -0.8219(2) -0.17975(15) -0.50991(14) 0.0178(5) Uani 1 1 d . . . . .
H68 H -0.8729 -0.1353 -0.5049 0.021 Uiso 1 1 calc R . . . .
O1A O -0.5462(5) -0.5457(6) -0.2637(7) 0.0447(18) Uani 0.788(15) 1 d D U P A 1
C1A C -0.6550(6) -0.5722(6) -0.2599(6) 0.0546(19) Uani 0.788(15) 1 d D U P A 1
H1AA H -0.6683 -0.5636 -0.2066 0.066 Uiso 0.788(15) 1 calc R . P A 1
H1AB H -0.6622 -0.6338 -0.2716 0.066 Uiso 0.788(15) 1 calc R . P A 1
C2A C -0.7393(8) -0.5261(8) -0.3135(6) 0.073(3) Uani 0.788(15) 1 d D U P A 1
H2AA H -0.7308 -0.5386 -0.3666 0.110 Uiso 0.788(15) 1 calc GR . P A 1
H2AB H -0.7302 -0.4649 -0.3039 0.110 Uiso 0.788(15) 1 calc GR . P A 1
H2AC H -0.8139 -0.5438 -0.3063 0.110 Uiso 0.788(15) 1 calc GR . P A 1
C3A C -0.4592(4) -0.5877(3) -0.2096(5) 0.0482(16) Uani 0.788(15) 1 d D U P A 1
H3AA H -0.4609 -0.6496 -0.2201 0.058 Uiso 0.788(15) 1 calc R . P A 1
H3AB H -0.4718 -0.5789 -0.1562 0.058 Uiso 0.788(15) 1 calc R . P A 1
C4A C -0.3504(6) -0.5531(7) -0.2171(7) 0.072(3) Uani 0.788(15) 1 d D U P A 1
H4AA H -0.3467 -0.5474 -0.2720 0.108 Uiso 0.788(15) 1 calc GR . P A 1
H4AB H -0.2911 -0.5915 -0.1921 0.108 Uiso 0.788(15) 1 calc GR . P A 1
H4AC H -0.3404 -0.4971 -0.1922 0.108 Uiso 0.788(15) 1 calc GR . P A 1
O1B O -0.545(2) -0.545(2) -0.251(3) 0.051(4) Uani 0.212(15) 1 d D U P A 2
C1B C -0.647(2) -0.580(2) -0.239(2) 0.051(4) Uani 0.212(15) 1 d D U P A 2
H1BA H -0.6526 -0.5756 -0.1834 0.062 Uiso 0.212(15) 1 calc R . P A 2
H1BB H -0.6513 -0.6410 -0.2534 0.062 Uiso 0.212(15) 1 calc R . P A 2
C2B C -0.737(2) -0.5325(19) -0.2863(18) 0.046(6) Uani 0.212(15) 1 d D U P A 2
H2BA H -0.7216 -0.5276 -0.3389 0.070 Uiso 0.212(15) 1 calc GR . P A 2
H2BB H -0.7411 -0.4756 -0.2644 0.070 Uiso 0.212(15) 1 calc GR . P A 2
H2BC H -0.8077 -0.5623 -0.2877 0.070 Uiso 0.212(15) 1 calc GR . P A 2
C3B C -0.4506(16) -0.5999(14) -0.252(2) 0.059(4) Uani 0.212(15) 1 d D U P A 2
H3BA H -0.4640 -0.6331 -0.3001 0.071 Uiso 0.212(15) 1 calc R . P A 2
H3BB H -0.4449 -0.6406 -0.2081 0.071 Uiso 0.212(15) 1 calc R . P A 2
C4B C -0.345(2) -0.555(2) -0.2453(16) 0.041(5) Uani 0.212(15) 1 d D U P A 2
H4BA H -0.3207 -0.5567 -0.2953 0.061 Uiso 0.212(15) 1 calc GR . P A 2
H4BB H -0.2887 -0.5829 -0.2060 0.061 Uiso 0.212(15) 1 calc GR . P A 2
H4BC H -0.3546 -0.4960 -0.2303 0.061 Uiso 0.212(15) 1 calc GR . P A 2
O2A O -1.2743(2) 0.10630(16) -0.24208(13) 0.0444(6) Uani 1 1 d . . . . .
C5A C -1.1828(4) 0.2360(2) -0.2084(2) 0.0540(10) Uani 1 1 d . . . . .
H5AA H -1.1775 0.2458 -0.2626 0.081 Uiso 1 1 calc GR . . . .
H5AB H -1.1188 0.2625 -0.1747 0.081 Uiso 1 1 calc GR . . . .
H5AC H -1.2524 0.2610 -0.1982 0.081 Uiso 1 1 calc GR . . . .
C6A C -1.2832(3) 0.0182(2) -0.2284(2) 0.0467(8) Uani 1 1 d . . . . .
H6AA H -1.3056 0.0091 -0.1778 0.056 Uiso 1 1 calc R . . . .
H6AB H -1.2098 -0.0095 -0.2270 0.056 Uiso 1 1 calc R . . . .
C7A C -1.1826(4) 0.1444(3) -0.1934(2) 0.0569(10) Uani 1 1 d . . . . .
H7AA H -1.1120 0.1189 -0.2030 0.068 Uiso 1 1 calc R . . . .
H7AB H -1.1876 0.1341 -0.1386 0.068 Uiso 1 1 calc R . . . .
C8A C -1.3662(3) -0.0197(3) -0.2896(2) 0.0503(9) Uani 1 1 d . . . . .
H8AA H -1.3420 -0.0130 -0.3393 0.075 Uiso 1 1 calc GR . . . .
H8AB H -1.4383 0.0088 -0.2917 0.075 Uiso 1 1 calc GR . . . .
H8AC H -1.3740 -0.0804 -0.2788 0.075 Uiso 1 1 calc GR . . . .

loop_
_atom_site_aniso_label
_atom_site_aniso_U_11
_atom_site_aniso_U_22
_atom_site_aniso_U_33
_atom_site_aniso_U_23
_atom_site_aniso_U_13
_atom_site_aniso_U_12
Co1 0.00862(13) 0.00943(13) 0.00886(13) 0.00084(11) 0.00280(10) 0.00098(11)
Si1 0.0102(3) 0.0119(3) 0.0123(3) -0.0009(2) 0.0027(2) -0.0001(2)
Si2 0.0117(3) 0.0120(3) 0.0106(3) -0.0001(2) 0.0021(2) 0.0002(2)
N1 0.0110(9) 0.0133(9) 0.0117(9) 0.0029(7) 0.0016(7) 0.0002(7)
N2 0.0111(9) 0.0112(9) 0.0143(10) 0.0012(7) 0.0023(7) 0.0008(7)
N3 0.0106(9) 0.0151(9) 0.0101(9) 0.0008(7) 0.0031(7) -0.0009(7)
N4 0.0141(9) 0.0126(9) 0.0103(9) 0.0008(7) 0.0038(7) -0.0010(7)
N5 0.0160(10) 0.0132(9) 0.0094(9) 0.0009(7) 0.0034(8) -0.0006(8)
N6 0.0177(10) 0.0222(11) 0.0157(10) 0.0018(8) 0.0048(8) 0.0044(9)
C1 0.0106(10) 0.0117(10) 0.0098(10) -0.0016(8) 0.0001(8) -0.0013(8)
C2 0.0152(11) 0.0152(11) 0.0112(11) -0.0025(9) 0.0040(9) -0.0048(9)
C3 0.0233(13) 0.0183(12) 0.0157(12) 0.0037(9) 0.0049(10) -0.0015(10)
C4 0.0320(15) 0.0261(13) 0.0186(13) 0.0075(10) 0.0096(11) -0.0046(11)
C5 0.0261(13) 0.0324(14) 0.0214(13) 0.0025(11) 0.0149(11) -0.0024(11)
C6 0.0173(12) 0.0249(13) 0.0198(13) 0.0022(10) 0.0087(10) 0.0007(10)
C7 0.0144(11) 0.0160(11) 0.0121(11) 0.0000(8) 0.0036(9) -0.0043(9)
C8 0.0091(10) 0.0137(10) 0.0117(11) -0.0019(8) 0.0014(8) -0.0012(8)
C9 0.0102(10) 0.0203(12) 0.0140(11) -0.0025(9) 0.0046(8) -0.0009(9)
C10 0.0102(10) 0.0186(11) 0.0203(12) -0.0046(9) 0.0030(9) 0.0031(9)
C11 0.0124(11) 0.0138(11) 0.0183(12) -0.0005(9) 0.0002(9) 0.0026(8)
C12 0.0102(10) 0.0133(10) 0.0120(11) -0.0029(8) 0.0013(8) -0.0019(8)
C13 0.0087(10) 0.0139(10) 0.0118(11) -0.0028(8) 0.0014(8) 0.0007(8)
C14 0.0161(11) 0.0129(11) 0.0170(12) 0.0040(9) 0.0015(9) -0.0023(9)
C15 0.0168(12) 0.0218(13) 0.0300(15) 0.0101(10) 0.0053(11) 0.0038(10)
C16 0.0224(14) 0.0274(14) 0.0396(17) 0.0200(12) 0.0031(12) 0.0057(11)
C17 0.0262(14) 0.0269(14) 0.0269(15) 0.0165(11) 0.0043(11) -0.0023(11)
C18 0.0165(12) 0.0236(13) 0.0218(13) 0.0092(10) 0.0034(10) -0.0010(10)
C19 0.0139(11) 0.0148(11) 0.0150(11) 0.0030(9) 0.0001(9) -0.0004(9)
C20 0.0116(10) 0.0121(10) 0.0104(10) -0.0025(8) 0.0010(8) -0.0005(8)
C21 0.0184(11) 0.0110(10) 0.0090(10) 0.0027(8) 0.0046(9) 0.0008(9)
C22 0.0180(12) 0.0127(11) 0.0119(11) 0.0040(8) 0.0045(9) -0.0002(9)
C23 0.0186(12) 0.0188(12) 0.0188(12) 0.0034(9) 0.0060(10) 0.0031(10)
C24 0.0291(13) 0.0133(11) 0.0215(13) -0.0005(9) 0.0124(11) 0.0029(10)
C25 0.0273(13) 0.0128(11) 0.0177(12) -0.0001(9) 0.0061(10) -0.0029(10)
C26 0.0199(12) 0.0142(11) 0.0102(11) 0.0028(8) 0.0046(9) -0.0015(9)
C27 0.0179(12) 0.0172(11) 0.0157(12) 0.0001(9) 0.0017(9) -0.0034(9)
C28 0.0250(13) 0.0197(12) 0.0167(12) -0.0010(9) 0.0003(10) -0.0067(10)
C29 0.0215(13) 0.0334(15) 0.0206(13) 0.0038(11) 0.0033(11) -0.0075(11)
C30 0.0152(11) 0.0125(10) 0.0154(11) 0.0033(9) -0.0004(9) 0.0021(9)
C31 0.0157(12) 0.0206(12) 0.0272(14) 0.0034(10) 0.0013(10) -0.0012(10)
C32 0.0253(13) 0.0213(13) 0.0179(13) 0.0013(9) 0.0007(10) -0.0028(10)
C33 0.0117(10) 0.0172(11) 0.0102(11) 0.0050(8) 0.0043(9) 0.0000(8)
C34 0.0163(11) 0.0160(11) 0.0094(10) 0.0029(8) 0.0029(9) -0.0009(9)
C35 0.0165(11) 0.0231(12) 0.0123(11) 0.0026(9) 0.0015(9) -0.0059(9)
C36 0.0109(11) 0.0282(13) 0.0144(11) 0.0034(9) 0.0040(9) -0.0008(9)
C37 0.0167(12) 0.0202(12) 0.0137(11) 0.0016(9) 0.0066(9) 0.0017(9)
C38 0.0145(11) 0.0170(11) 0.0089(10) 0.0052(8) 0.0043(8) -0.0008(9)
C39 0.0137(10) 0.0188(11) 0.0121(10) -0.0009(9) 0.0050(8) -0.0018(9)
C40 0.0207(12) 0.0211(12) 0.0188(12) -0.0029(9) 0.0061(10) -0.0002(10)
C41 0.0183(12) 0.0284(13) 0.0136(12) 0.0015(10) 0.0019(9) -0.0018(10)
C42 0.0172(12) 0.0169(11) 0.0189(12) -0.0013(9) 0.0033(10) -0.0020(9)
C43 0.0247(13) 0.0208(13) 0.0217(13) -0.0029(10) 0.0048(11) -0.0036(10)
C44 0.0350(15) 0.0196(13) 0.0294(15) 0.0042(11) 0.0038(12) -0.0046(11)
C45 0.0154(11) 0.0136(11) 0.0150(11) -0.0017(9) 0.0052(9) -0.0031(9)
C46 0.0182(12) 0.0204(12) 0.0167(12) -0.0045(9) 0.0025(10) -0.0017(9)
C47 0.0261(14) 0.0271(13) 0.0157(13) -0.0091(10) 0.0040(10) -0.0044(11)
C48 0.0215(13) 0.0199(12) 0.0262(14) -0.0091(10) 0.0087(10) -0.0024(10)
C49 0.0200(13) 0.0155(11) 0.0275(14) -0.0009(10) 0.0065(10) 0.0003(9)
C50 0.0195(12) 0.0160(11) 0.0162(12) -0.0004(9) 0.0058(10) -0.0028(9)
C51 0.0161(10) 0.0137(10) 0.0112(10) -0.0029(9) 0.0005(8) -0.0003(10)
C52 0.0206(11) 0.0243(13) 0.0134(11) 0.0014(10) 0.0050(9) 0.0038(11)
C53 0.0188(13) 0.0417(16) 0.0224(14) 0.0036(12) 0.0057(10) 0.0122(12)
C54 0.0292(14) 0.0329(14) 0.0169(13) 0.0070(11) 0.0031(11) 0.0137(12)
C55 0.0286(14) 0.0271(13) 0.0135(12) 0.0064(10) 0.0042(10) 0.0019(11)
C56 0.0171(12) 0.0216(12) 0.0164(12) 0.0004(9) 0.0021(9) 0.0004(9)
C57 0.0128(10) 0.0109(11) 0.0157(11) -0.0012(8) 0.0025(9) -0.0006(8)
C58 0.0147(11) 0.0169(11) 0.0169(12) -0.0051(9) 0.0052(9) -0.0012(9)
C59 0.0187(12) 0.0211(12) 0.0146(12) -0.0051(9) -0.0007(9) -0.0007(9)
C60 0.0112(11) 0.0164(11) 0.0235(13) -0.0033(9) 0.0001(9) 0.0008(9)
C61 0.0144(11) 0.0173(11) 0.0221(13) 0.0014(9) 0.0072(9) 0.0000(9)
C62 0.0143(11) 0.0148(11) 0.0148(11) 0.0023(8) 0.0022(9) -0.0013(9)
C63 0.0109(10) 0.0176(11) 0.0137(11) -0.0051(9) 0.0023(8) -0.0028(9)
C64 0.0132(11) 0.0224(12) 0.0176(12) -0.0055(10) 0.0013(9) 0.0005(9)
C65 0.0165(12) 0.0352(15) 0.0236(14) -0.0123(11) 0.0058(10) 0.0018(11)
C66 0.0224(13) 0.0456(16) 0.0182(13) -0.0094(12) 0.0101(11) -0.0029(12)
C67 0.0244(13) 0.0301(14) 0.0137(12) -0.0008(10) 0.0043(10) -0.0057(10)
C68 0.0171(11) 0.0213(12) 0.0155(12) -0.0043(9) 0.0041(9) -0.0033(9)
O1A 0.0321(18) 0.0302(18) 0.067(5) 0.006(2) -0.002(2) 0.0021(16)
C1A 0.037(3) 0.037(3) 0.085(5) 0.005(3) -0.002(3) -0.007(2)
C2A 0.044(4) 0.080(5) 0.082(6) 0.010(5) -0.022(4) 0.010(3)
C3A 0.039(2) 0.030(2) 0.069(4) -0.003(2) -0.007(2) 0.0027(18)
C4A 0.040(3) 0.048(4) 0.120(8) -0.013(5) -0.006(4) 0.002(3)
O1B 0.042(6) 0.036(6) 0.069(7) -0.002(5) -0.004(5) 0.001(5)
C1B 0.040(6) 0.040(6) 0.068(8) -0.005(6) -0.005(6) 0.009(6)
C2B 0.033(9) 0.034(9) 0.072(13) -0.014(9) 0.011(9) 0.024(7)
C3B 0.044(6) 0.051(6) 0.077(7) -0.006(6) -0.003(6) -0.002(5)
C4B 0.032(8) 0.042(10) 0.051(10) 0.013(9) 0.015(8) -0.008(7)
O2A 0.0512(15) 0.0414(13) 0.0365(13) -0.0017(10) -0.0021(11) -0.0072(11)
C5A 0.081(3) 0.043(2) 0.0341(19) -0.0094(15) 0.0021(18) -0.0110(19)
C6A 0.045(2) 0.049(2) 0.043(2) -0.0011(16) 0.0013(16) -0.0004(16)
C7A 0.067(3) 0.055(2) 0.045(2) 0.0038(18) 0.0002(19) -0.017(2)
C8A 0.0267(17) 0.060(2) 0.066(3) -0.0179(19) 0.0134(16) -0.0021(16)

loop_
_atom_type_symbol
_atom_type_description
_atom_type_scat_dispersion_real
_atom_type_scat_dispersion_imag
_atom_type_scat_source
C C 0.0033 0.0016 'International Tables Vol C Tables 4.2.6.8 and 6.1.1.4'
H H 0.0000 0.0000 'International Tables Vol C Tables 4.2.6.8 and 6.1.1.4'
Co Co 0.3494 0.9721 'International Tables Vol C Tables 4.2.6.8 and 6.1.1.4'
N N 0.0061 0.0033 'International Tables Vol C Tables 4.2.6.8 and 6.1.1.4'
O O 0.0106 0.0060 'International Tables Vol C Tables 4.2.6.8 and 6.1.1.4'
Si Si 0.0817 0.0704 'International Tables Vol C Tables 4.2.6.8 and 6.1.1.4'

loop_
_exptl_crystal_face_index_h
_exptl_crystal_face_index_k
_exptl_crystal_face_index_l
_exptl_crystal_face_perp_dist
2.00 1.00 0.00 0.0930
0.00 -1.00 1.00 0.0900
0.00 1.00 -2.00 0.1060
1.00 -1.00 -2.00 0.3160
-1.00 1.00 2.00 0.2200
1.00 4.00 0.00 0.2210
1.00 1.00 4.00 0.1990
-1.00 -4.00 -1.00 0.1640
0.00 -1.00 2.00 0.1170
-1.00 3.00 -1.00 0.1960
-2.00 1.00 3.00 0.1920
-3.00 -1.00 4.00 0.1550
-1.00 2.00 -3.00 0.1440
-2.00 -3.00 0.00 0.0760

loop_
_geom_angle_atom_site_label_1
_geom_angle_atom_site_label_2
_geom_angle_atom_site_label_3
_geom_angle
Si2 Co1 Si1 166.26(2)
N5 Co1 Si1 97.15(6)
N5 Co1 Si2 96.59(6)
N5 Co1 C1 99.53(9)
N5 Co1 C13 179.62(10)
N5 Co1 C20 100.22(9)
C1 Co1 Si1 87.96(7)
C1 Co1 Si2 89.33(7)
C1 Co1 C20 160.19(9)
C13 Co1 Si1 82.75(7)
C13 Co1 Si2 83.51(7)
C13 Co1 C1 80.10(10)
C13 Co1 C20 80.15(10)
C20 Co1 Si1 88.08(7)
C20 Co1 Si2 89.93(7)
C57 Si1 Co1 116.15(7)
C63 Si1 Co1 117.29(7)
C63 Si1 C57 105.81(10)
C45 Si2 Co1 117.21(7)
C51 Si2 Co1 116.97(8)
C51 Si2 C45 105.36(10)
C19 N1 C33 120.59(18)
C20 N1 C19 110.41(18)
C20 N1 C33 126.05(18)
C14 N2 C12 131.79(19)
C20 N2 C12 115.60(18)
C20 N2 C14 112.59(18)
C1 N3 C7 112.18(19)
C1 N3 C8 114.72(18)
C7 N3 C8 132.96(19)
C1 N4 C2 110.36(18)
C1 N4 C21 126.62(18)
C2 N4 C21 119.10(18)
N6 N5 Co1 179.4(2)
N3 C1 Co1 114.63(16)
N4 C1 Co1 141.15(16)
N4 C1 N3 103.96(18)
C3 C2 N4 130.0(2)
C7 C2 N4 107.67(19)
C7 C2 C3 122.3(2)
C2 C3 C4 116.5(2)
C5 C4 C3 121.8(2)
C4 C5 C6 121.3(2)
C7 C6 C5 116.9(2)
C2 C7 N3 105.55(19)
C2 C7 C6 121.2(2)
C6 C7 N3 133.2(2)
C9 C8 N3 128.7(2)
C13 C8 N3 109.63(19)
C13 C8 C9 121.6(2)
C8 C9 C10 117.8(2)
C11 C10 C9 122.4(2)
C10 C11 C12 117.4(2)
C11 C12 N2 128.6(2)
C13 C12 N2 109.26(19)
C13 C12 C11 122.0(2)
C8 C13 Co1 120.58(17)
C12 C13 Co1 120.57(17)
C12 C13 C8 118.8(2)
C15 C14 N2 132.7(2)
C15 C14 C19 122.0(2)
C19 C14 N2 105.2(2)
C14 C15 C16 116.7(2)
C17 C16 C15 121.3(2)
C18 C17 C16 122.0(2)
C17 C18 C19 116.8(2)
C14 C19 N1 107.7(2)
C14 C19 C18 121.2(2)
C18 C19 N1 131.1(2)
N1 C20 Co1 141.97(17)
N2 C20 Co1 113.94(15)
N2 C20 N1 103.89(18)
C22 C21 N4 119.8(2)
C22 C21 C26 122.8(2)
C26 C21 N4 117.2(2)
C21 C22 C30 121.4(2)
C23 C22 C21 117.2(2)
C23 C22 C30 121.4(2)
C24 C23 C22 121.3(2)
C23 C24 C25 120.5(2)
C24 C25 C26 121.1(2)
C21 C26 C27 123.6(2)
C25 C26 C21 117.1(2)
C25 C26 C27 119.3(2)
C26 C27 C28 113.2(2)
C26 C27 C29 112.3(2)
C29 C27 C28 107.7(2)
C22 C30 C31 113.3(2)
C22 C30 C32 110.24(19)
C31 C30 C32 109.2(2)
C34 C33 N1 118.4(2)
C34 C33 C38 122.2(2)
C38 C33 N1 119.3(2)
C33 C34 C42 124.2(2)
C35 C34 C33 117.5(2)
C35 C34 C42 118.3(2)
C36 C35 C34 121.4(2)
C35 C36 C37 119.8(2)
C36 C37 C38 121.5(2)
C33 C38 C39 121.5(2)
C37 C38 C33 117.3(2)
C37 C38 C39 121.1(2)
C38 C39 C40 113.89(19)
C38 C39 C41 109.54(19)
C40 C39 C41 108.25(19)
C34 C42 C43 112.5(2)
C34 C42 C44 110.6(2)
C43 C42 C44 108.4(2)
C46 C45 Si2 121.84(18)
C50 C45 Si2 121.33(18)
C50 C45 C46 116.7(2)
C47 C46 C45 121.2(2)
C48 C47 C46 120.7(2)
C47 C48 C49 119.3(2)
C48 C49 C50 120.1(2)
C49 C50 C45 122.0(2)
C52 C51 Si2 120.42(17)
C52 C51 C56 116.8(2)
C56 C51 Si2 122.80(17)
C53 C52 C51 121.6(2)
C54 C53 C52 120.4(2)
C53 C54 C55 119.5(2)
C56 C55 C54 119.8(2)
C55 C56 C51 121.9(2)
C58 C57 Si1 122.26(17)
C62 C57 Si1 121.04(18)
C62 C57 C58 116.6(2)
C59 C58 C57 121.8(2)
C60 C59 C58 120.2(2)
C61 C60 C59 119.3(2)
C60 C61 C62 120.1(2)
C61 C62 C57 122.0(2)
C64 C63 Si1 120.10(18)
C68 C63 Si1 122.71(17)
C68 C63 C64 117.2(2)
C65 C64 C63 121.2(2)
C66 C65 C64 120.1(2)
C67 C66 C65 120.0(2)
C66 C67 C68 120.0(2)
C67 C68 C63 121.6(2)
C1A O1A C3A 114.6(6)
O1A C1A C2A 112.3(7)
O1A C3A C4A 109.6(6)
C1B O1B C3B 120(3)
O1B C1B C2B 107(2)
O1B C3B C4B 114(2)
C7A O2A C6A 113.0(3)
O2A C6A C8A 109.8(3)
O2A C7A C5A 109.4(3)

loop_
_geom_bond_atom_site_label_1
_geom_bond_atom_site_label_2
_geom_bond_distance
Co1 Si1 2.3507(7)
Co1 Si2 2.3467(7)
Co1 N5 1.8401(19)
Co1 C1 1.940(2)
Co1 C13 1.866(2)
Co1 C20 1.948(2)
Si1 C57 1.908(2)
Si1 C63 1.894(2)
Si2 C45 1.916(2)
Si2 C51 1.889(2)
N1 C19 1.404(3)
N1 C20 1.389(3)
N1 C33 1.454(3)
N2 C12 1.398(3)
N2 C14 1.396(3)
N2 C20 1.382(3)
N3 C1 1.391(3)
N3 C7 1.396(3)
N3 C8 1.402(3)
N4 C1 1.383(3)
N4 C2 1.409(3)
N4 C21 1.453(3)
N5 N6 1.102(3)
C2 C3 1.386(3)
C2 C7 1.384(3)
C3 C4 1.389(4)
C4 C5 1.388(4)
C5 C6 1.395(4)
C6 C7 1.389(3)
C8 C9 1.391(3)
C8 C13 1.384(3)
C9 C10 1.395(3)
C10 C11 1.391(3)
C11 C12 1.392(3)
C12 C13 1.383(3)
C14 C15 1.389(3)
C14 C19 1.391(3)
C15 C16 1.391(4)
C16 C17 1.390(4)
C17 C18 1.387(4)
C18 C19 1.392(3)
C21 C22 1.408(3)
C21 C26 1.409(3)
C22 C23 1.393(3)
C22 C30 1.517(3)
C23 C24 1.378(4)
C24 C25 1.387(4)
C25 C26 1.394(3)
C26 C27 1.527(3)
C27 C28 1.538(3)
C27 C29 1.533(3)
C30 C31 1.529(3)
C30 C32 1.536(3)
C33 C34 1.406(3)
C33 C38 1.408(3)
C34 C35 1.393(3)
C34 C42 1.530(3)
C35 C36 1.383(4)
C36 C37 1.386(3)
C37 C38 1.392(3)
C38 C39 1.516(3)
C39 C40 1.528(3)
C39 C41 1.536(3)
C42 C43 1.535(3)
C42 C44 1.538(3)
C45 C46 1.407(3)
C45 C50 1.400(3)
C46 C47 1.396(3)
C47 C48 1.382(4)
C48 C49 1.387(4)
C49 C50 1.392(3)
C51 C52 1.401(3)
C51 C56 1.402(3)
C52 C53 1.385(4)
C53 C54 1.383(4)
C54 C55 1.389(4)
C55 C56 1.388(3)
C57 C58 1.403(3)
C57 C62 1.398(3)
C58 C59 1.389(3)
C59 C60 1.387(3)
C60 C61 1.384(3)
C61 C62 1.389(3)
C63 C64 1.402(3)
C63 C68 1.400(3)
C64 C65 1.396(3)
C65 C66 1.380(4)
C66 C67 1.377(4)
C67 C68 1.391(3)
O1A C1A 1.401(6)
O1A C3A 1.445(8)
C1A C2A 1.452(8)
C3A C4A 1.460(7)
O1B C1B 1.406(13)
O1B C3B 1.442(15)
C1B C2B 1.455(14)
C3B C4B 1.449(13)
O2A C6A 1.413(4)
O2A C7A 1.408(4)
C5A C7A 1.464(5)
C6A C8A 1.458(5)
